data_4518895
loop_
_publ_author_name
'Chen, Sijia'
'Zhang, Zhongchao'
'Jiang, Chongguo'
'Zhao, Chunbo'
'Luo, Haojie'
'Huang, Jun'
'Yang, Zhen'

_publ_section_title
;
 Stereoselective Synthesis of trans-Decalin-Based Spirocarbocycles via
 Photocyclization of 1,2-Diketones
;
_journal_name_full 'ACS Omega'
_journal_paper_doi 10.1021/acsomega.1c02054
_journal_year 2021
_chemical_absolute_configuration ad
_chemical_formula_moiety 'C24 H36 O6'
_chemical_formula_sum 'C24 H36 O6'
_chemical_formula_weight 420.53
_space_group_crystal_system orthorhombic
_space_group_IT_number 19
_space_group_name_Hall 'P 2ac 2ab'
_space_group_name_H-M_alt 'P 21 21 21'
_atom_sites_solution_hydrogens mixed
_atom_sites_solution_primary direct
_audit_creation_date 2019-08-19
_audit_creation_method
;
Olex2 1.2
(compiled 2018.05.29 svn.r3508 for OlexSys, GUI svn.r5506)
;
_cell_angle_alpha 90
_cell_angle_beta 90
_cell_angle_gamma 90
_cell_formula_units_Z 4
_cell_length_a 8.08181(13)
_cell_length_b 10.73068(14)
_cell_length_c 24.3476(4)
_cell_measurement_reflns_used 8739
_cell_measurement_temperature 100.00(10)
_cell_measurement_theta_max 73.2910
_cell_measurement_theta_min 3.6210
_cell_volume 2111.50(6)
_computing_cell_refinement 'CrysAlisPro 1.171.38.43f (Rigaku OD, 2015)'
_computing_data_collection 'CrysAlisPro 1.171.38.43f (Rigaku OD, 2015)'
_computing_data_reduction 'CrysAlisPro 1.171.38.43f (Rigaku OD, 2015)'
_computing_molecular_graphics 'Olex2 (Dolomanov et al., 2009)'
_computing_publication_material 'Olex2 (Dolomanov et al., 2009)'
_computing_structure_refinement 'ShelXL (Sheldrick, 2015)'
_computing_structure_solution 'ShelXS (Sheldrick, 2008)'
_diffrn_ambient_environment N~2~
_diffrn_ambient_temperature 100.00(10)
_diffrn_detector 'CCD plate'
_diffrn_detector_area_resol_mean 5.2684
_diffrn_detector_type AtlasS2
_diffrn_measured_fraction_theta_full 0.999
_diffrn_measured_fraction_theta_max 0.980
_diffrn_measurement_details
;
List of Runs (angles in degrees, time in seconds):

  # Type    Start    End  Width  t~exp~   \w     \q     \k     \f   Frames
--------------------------------------------------------------------------
  1  \w   -115.00 -17.00   1.00    1.00    --  -41.11 -38.00-120.00   98
  2  \w   -115.00 -17.00   1.00    1.00    --  -41.11 -38.00 -60.00   98
  3  \w    -69.00  32.00   1.00    1.00    --  -41.11  57.00 150.00  101
  4  \w     23.00  97.00   1.00    1.00    --   41.11-125.00   0.00   74
  5  \w     34.00 133.00   1.00    1.00    --  106.95 -45.00  30.00   99
  6  \w     94.00 178.00   1.00    1.00    --  106.95 125.00 -60.00   84
  7  \w     94.00 178.00   1.00    1.00    --  106.95 125.00 150.00   84
  8  \w     81.00 178.00   1.00    1.00    --  106.95  45.00 -90.00   97
  9  \w     35.00 112.00   1.00    1.00    --  106.95 -61.00-180.00   77
;
_diffrn_measurement_device 'four-circle diffractometer'
_diffrn_measurement_device_type 'SuperNova, Dual, Cu at zero, AtlasS2'
_diffrn_measurement_method '\w scans'
_diffrn_orient_matrix_type 'CrysAlisPro convention (1999,Acta A55,543-557)'
_diffrn_orient_matrix_UB_11 -0.0795058000
_diffrn_orient_matrix_UB_12 -0.1303399000
_diffrn_orient_matrix_UB_13 -0.0029856000
_diffrn_orient_matrix_UB_21 -0.0741248000
_diffrn_orient_matrix_UB_22 0.0188578000
_diffrn_orient_matrix_UB_23 0.0577105000
_diffrn_orient_matrix_UB_31 -0.1565011000
_diffrn_orient_matrix_UB_32 0.0571649000
_diffrn_orient_matrix_UB_33 -0.0258283000
_diffrn_radiation_monochromator mirror
_diffrn_radiation_probe x-ray
_diffrn_radiation_type CuK\a
_diffrn_radiation_wavelength 1.54184
_diffrn_reflns_av_R_equivalents 0.0209
_diffrn_reflns_av_unetI/netI 0.0210
_diffrn_reflns_Laue_measured_fraction_full 0.999
_diffrn_reflns_Laue_measured_fraction_max 0.980
_diffrn_reflns_limit_h_max 6
_diffrn_reflns_limit_h_min -10
_diffrn_reflns_limit_k_max 13
_diffrn_reflns_limit_k_min -12
_diffrn_reflns_limit_l_max 29
_diffrn_reflns_limit_l_min -29
_diffrn_reflns_number 9823
_diffrn_reflns_point_group_measured_fraction_full 0.978
_diffrn_reflns_point_group_measured_fraction_max 0.946
_diffrn_reflns_theta_full 67.684
_diffrn_reflns_theta_max 73.416
_diffrn_reflns_theta_min 3.631
_diffrn_source 'micro-focus sealed X-ray tube'
_diffrn_source_type 'SuperNova (Cu) X-ray Source'
_exptl_absorpt_coefficient_mu 0.759
_exptl_absorpt_correction_T_max 1.00000
_exptl_absorpt_correction_T_min 0.72782
_exptl_absorpt_correction_type multi-scan
_exptl_absorpt_process_details
;
CrysAlisPro 1.171.38.43f (Rigaku Oxford Diffraction, 2015)
Empirical absorption correction using spherical harmonics,
 implemented in SCALE3 ABSPACK scaling algorithm.
;
_exptl_crystal_colour colourless
_exptl_crystal_colour_primary colourless
_exptl_crystal_density_diffrn 1.323
_exptl_crystal_description block
_exptl_crystal_F_000 912
_exptl_crystal_size_max 0.13
_exptl_crystal_size_mid 0.11
_exptl_crystal_size_min 0.08
_refine_diff_density_max 0.230
_refine_diff_density_min -0.139
_refine_diff_density_rms 0.036
_refine_ls_abs_structure_details
;
 Flack x determined using 1589 quotients [(I+)-(I-)]/[(I+)+(I-)]
 (Parsons, Flack and Wagner, Acta Cryst. B69 (2013) 249-259).
;
_refine_ls_abs_structure_Flack -0.04(5)
_refine_ls_extinction_coef 0.0072(5)
_refine_ls_extinction_expression Fc^*^=kFc[1+0.001xFc^2^\l^3^/sin(2\q)]^-1/4^
_refine_ls_extinction_method 'SHELXL-2018/3 (Sheldrick 2018)'
_refine_ls_goodness_of_fit_ref 1.055
_refine_ls_hydrogen_treatment mixed
_refine_ls_matrix_type full
_refine_ls_number_parameters 277
_refine_ls_number_reflns 4020
_refine_ls_number_restraints 0
_refine_ls_restrained_S_all 1.055
_refine_ls_R_factor_all 0.0283
_refine_ls_R_factor_gt 0.0281
_refine_ls_shift/su_max 0.000
_refine_ls_shift/su_mean 0.000
_refine_ls_structure_factor_coef Fsqd
_refine_ls_weighting_details 'w=1/[\s^2^(Fo^2^)+(0.0417P)^2^+0.4438P] where P=(Fo^2^+2Fc^2^)/3'
_refine_ls_weighting_scheme calc
_refine_ls_wR_factor_gt 0.0731
_refine_ls_wR_factor_ref 0.0734
_reflns_Friedel_coverage 0.679
_reflns_Friedel_fraction_full 0.950
_reflns_Friedel_fraction_max 0.900
_reflns_number_gt 3978
_reflns_number_total 4020
_reflns_threshold_expression 'I > 2\s(I)'
_cod_data_source_file ao1c02054_si_003.cif
_cod_data_source_block csj-cy-2
_cod_original_cell_volume 2111.51(5)
_cod_database_code 4518895
_shelx_shelxl_version_number 2018/3
_shelx_space_group_comment
;
The symmetry employed for this shelxl refinement is uniquely defined
by the following loop, which should always be used as a source of
symmetry information in preference to the above space-group names.
They are only intended as comments.
;
_shelx_estimated_absorpt_t_max 0.942
_shelx_estimated_absorpt_t_min 0.908
_reflns_odcompleteness_completeness 99.86
_reflns_odcompleteness_iscentric 1
_reflns_odcompleteness_theta 66.97
_olex2_refinement_description
;
1. Fixed Uiso
 At 1.2 times of:
  All C(H) groups, All C(H,H) groups
 At 1.5 times of:
  All C(H,H,H) groups
2.a Ternary CH refined with riding coordinates:
 C17(H17), C1(H1A)
2.b Secondary CH2 refined with riding coordinates:
 C15(H15A,H15B), C5(H5A,H5B), C18(H18A,H18B), C9(H9A,H9B), C14(H14A,H14B),
 C19(H19A,H19B), C2(H2A,H2B), C20(H20A,H20B), C6(H6A,H6B), C12(H12A,H12B),
 C4(H4A,H4B), C13(H13A,H13B), C3(H3A,H3B), C22(H22A,H22B), C23(H23A,H23B)
2.c Idealised Me refined as rotating group:
 C24(H24A,H24B,H24C)
;
_olex2_submission_special_instructions 'No special instructions were received'
_oxdiff_exptl_absorpt_empirical_details
;
Empirical correction (ABSPACK) includes:
- Absorption correction using spherical harmonics
- Frame scaling
;
_oxdiff_exptl_absorpt_empirical_full_max 1.478
_oxdiff_exptl_absorpt_empirical_full_min 0.658

loop_
_space_group_symop_operation_xyz
'x, y, z'
'-x+1/2, -y, z+1/2'
'-x, y+1/2, -z+1/2'
'x+1/2, -y+1/2, -z'

loop_
_atom_site_label
_atom_site_type_symbol
_atom_site_fract_x
_atom_site_fract_y
_atom_site_fract_z
_atom_site_U_iso_or_equiv
_atom_site_adp_type
_atom_site_occupancy
_atom_site_site_symmetry_order
_atom_site_calc_flag
_atom_site_refinement_flags_posn
_atom_site_refinement_flags_adp
_atom_site_refinement_flags_occupancy
_atom_site_disorder_assembly
_atom_site_disorder_group
O1 O 0.27442(16) 0.26740(11) 0.38577(5) 0.0167(3) Uani 1 1 d . . . . .
O2 O 0.35158(17) 0.20157(11) 0.26510(5) 0.0208(3) Uani 1 1 d . . . . .
O4 O 0.12355(15) 0.56793(11) 0.27942(5) 0.0173(3) Uani 1 1 d . . . . .
O5 O 0.33615(16) 0.86172(11) 0.36394(5) 0.0182(3) Uani 1 1 d . . . . .
O6 O 0.29610(17) 0.84195(11) 0.45693(5) 0.0205(3) Uani 1 1 d . . . . .
O3 O 0.08241(15) 0.36643(11) 0.30641(5) 0.0179(3) Uani 1 1 d . . . . .
C8 C 0.3827(2) 0.29644(15) 0.28948(7) 0.0153(3) Uani 1 1 d . . . . .
C15 C 0.1311(2) 0.65467(15) 0.39204(7) 0.0164(3) Uani 1 1 d . . . . .
H15A H 0.072852 0.682076 0.424712 0.020 Uiso 1 1 calc R . . . .
H15B H 0.108642 0.714100 0.362958 0.020 Uiso 1 1 calc R . . . .
C17 C 0.4131(2) 0.59630(14) 0.35322(6) 0.0132(3) Uani 1 1 d . . . . .
H17 H 0.392432 0.656204 0.323621 0.016 Uiso 1 1 calc R . . . .
C11 C 0.1545(2) 0.48375(15) 0.32349(7) 0.0150(3) Uani 1 1 d . . . . .
C10 C 0.3456(2) 0.47071(15) 0.33018(6) 0.0133(3) Uani 1 1 d . . . . .
C5 C 0.7536(2) 0.27808(16) 0.45505(7) 0.0193(4) Uani 1 1 d . . . . .
H5A H 0.828866 0.341417 0.441487 0.023 Uiso 1 1 calc R . . . .
H5B H 0.755691 0.280668 0.494866 0.023 Uiso 1 1 calc R . . . .
C18 C 0.6012(2) 0.60265(15) 0.36211(7) 0.0146(3) Uani 1 1 d . . . . .
H18A H 0.630847 0.553226 0.393981 0.017 Uiso 1 1 calc R . . . .
H18B H 0.657248 0.567737 0.330422 0.017 Uiso 1 1 calc R . . . .
C9 C 0.4152(2) 0.43041(15) 0.27283(6) 0.0147(3) Uani 1 1 d . . . . .
H9A H 0.349245 0.458585 0.241955 0.018 Uiso 1 1 calc R . . . .
H9B H 0.531362 0.449842 0.267526 0.018 Uiso 1 1 calc R . . . .
C7 C 0.3872(2) 0.32939(14) 0.35092(7) 0.0136(3) Uani 1 1 d . . . . .
C1 C 0.5652(2) 0.29995(15) 0.37207(7) 0.0136(3) Uani 1 1 d . . . . .
H1A H 0.640776 0.362135 0.356567 0.016 Uiso 1 1 calc R . . . .
C24 C 0.3463(2) 0.58031(15) 0.45736(7) 0.0169(3) Uani 1 1 d . . . . .
H24A H 0.284351 0.618876 0.486398 0.025 Uiso 1 1 calc GR . . . .
H24B H 0.461921 0.581542 0.466377 0.025 Uiso 1 1 calc GR . . . .
H24C H 0.310353 0.495644 0.452910 0.025 Uiso 1 1 calc GR . . . .
C14 C 0.0672(2) 0.52681(16) 0.37508(7) 0.0164(3) Uani 1 1 d . . . . .
H14A H 0.086652 0.467509 0.404451 0.020 Uiso 1 1 calc R . . . .
H14B H -0.050997 0.531044 0.368504 0.020 Uiso 1 1 calc R . . . .
C19 C 0.6579(2) 0.73713(15) 0.37067(7) 0.0175(4) Uani 1 1 d . . . . .
H19A H 0.776046 0.738389 0.377717 0.021 Uiso 1 1 calc R . . . .
H19B H 0.637236 0.784788 0.337522 0.021 Uiso 1 1 calc R . . . .
C2 C 0.6230(2) 0.16986(15) 0.35275(7) 0.0168(3) Uani 1 1 d . . . . .
H2A H 0.546592 0.107238 0.366223 0.020 Uiso 1 1 calc R . . . .
H2B H 0.621662 0.166905 0.312930 0.020 Uiso 1 1 calc R . . . .
C20 C 0.5669(2) 0.79728(16) 0.41879(7) 0.0177(4) Uani 1 1 d . . . . .
H20A H 0.598587 0.756194 0.452683 0.021 Uiso 1 1 calc R . . . .
H20B H 0.598325 0.884301 0.421522 0.021 Uiso 1 1 calc R . . . .
C6 C 0.5787(2) 0.30625(16) 0.43486(7) 0.0164(3) Uani 1 1 d . . . . .
H6A H 0.546729 0.388807 0.447133 0.020 Uiso 1 1 calc R . . . .
H6B H 0.502407 0.246784 0.450947 0.020 Uiso 1 1 calc R . . . .
C16 C 0.3179(2) 0.65200(15) 0.40370(7) 0.0137(3) Uani 1 1 d . . . . .
C21 C 0.3801(2) 0.78752(15) 0.41117(6) 0.0157(4) Uani 1 1 d . . . . .
C12 C -0.0012(3) 0.38339(18) 0.25493(8) 0.0225(4) Uani 1 1 d . . . . .
H12A H -0.107352 0.341237 0.254689 0.027 Uiso 1 1 calc R . . . .
H12B H 0.065235 0.352989 0.224568 0.027 Uiso 1 1 calc R . . . .
C4 C 0.8113(2) 0.15019(18) 0.43550(8) 0.0224(4) Uani 1 1 d . . . . .
H4A H 0.925470 0.137234 0.446431 0.027 Uiso 1 1 calc R . . . .
H4B H 0.744430 0.085995 0.452629 0.027 Uiso 1 1 calc R . . . .
C13 C -0.0225(2) 0.52397(17) 0.25212(8) 0.0208(4) Uani 1 1 d . . . . .
H13A H -0.026840 0.552830 0.214389 0.025 Uiso 1 1 calc R . . . .
H13B H -0.121894 0.550490 0.271151 0.025 Uiso 1 1 calc R . . . .
C3 C 0.7972(2) 0.13986(17) 0.37325(7) 0.0203(4) Uani 1 1 d . . . . .
H3A H 0.826328 0.055924 0.362076 0.024 Uiso 1 1 calc R . . . .
H3B H 0.875255 0.196737 0.356312 0.024 Uiso 1 1 calc R . . . .
C22 C 0.2634(3) 0.96886(16) 0.44210(8) 0.0241(4) Uani 1 1 d . . . . .
H22A H 0.358996 1.021429 0.448735 0.029 Uiso 1 1 calc R . . . .
H22B H 0.169278 1.001766 0.462096 0.029 Uiso 1 1 calc R . . . .
C23 C 0.2267(2) 0.95817(16) 0.38152(9) 0.0239(4) Uani 1 1 d . . . . .
H23A H 0.112103 0.935266 0.375264 0.029 Uiso 1 1 calc R . . . .
H23B H 0.249811 1.035801 0.362611 0.029 Uiso 1 1 calc R . . . .
H1 H 0.180(4) 0.268(3) 0.3673(11) 0.041(7) Uiso 1 1 d . . . . .

loop_
_atom_site_aniso_label
_atom_site_aniso_U_11
_atom_site_aniso_U_22
_atom_site_aniso_U_33
_atom_site_aniso_U_23
_atom_site_aniso_U_13
_atom_site_aniso_U_12
O1 0.0157(6) 0.0147(6) 0.0197(6) 0.0035(5) 0.0006(5) -0.0016(5)
O2 0.0245(7) 0.0161(6) 0.0219(6) -0.0057(5) -0.0054(5) 0.0013(5)
O4 0.0164(6) 0.0171(6) 0.0183(6) 0.0051(5) -0.0043(5) -0.0002(5)
O5 0.0220(6) 0.0126(5) 0.0199(6) 0.0033(5) -0.0018(5) 0.0034(5)
O6 0.0262(7) 0.0141(6) 0.0212(6) -0.0051(5) 0.0038(5) 0.0034(5)
O3 0.0182(6) 0.0143(5) 0.0213(6) -0.0006(5) -0.0062(5) -0.0033(5)
C8 0.0131(8) 0.0154(7) 0.0175(8) -0.0009(6) -0.0020(6) 0.0027(6)
C15 0.0141(8) 0.0142(7) 0.0209(8) -0.0005(6) 0.0022(7) 0.0021(7)
C17 0.0151(8) 0.0105(7) 0.0140(7) 0.0006(6) 0.0005(6) 0.0002(6)
C11 0.0162(8) 0.0115(7) 0.0173(7) 0.0026(6) -0.0021(7) -0.0012(7)
C10 0.0153(8) 0.0110(7) 0.0138(7) 0.0003(6) -0.0003(6) -0.0004(6)
C5 0.0209(9) 0.0191(8) 0.0178(8) -0.0001(7) -0.0035(7) 0.0019(7)
C18 0.0140(8) 0.0138(7) 0.0159(7) -0.0012(6) 0.0009(6) -0.0001(6)
C9 0.0161(8) 0.0151(7) 0.0130(7) -0.0011(6) -0.0003(7) 0.0014(6)
C7 0.0148(8) 0.0114(7) 0.0145(7) 0.0002(6) 0.0006(6) -0.0001(6)
C1 0.0138(8) 0.0123(7) 0.0148(7) 0.0006(6) 0.0004(6) 0.0005(6)
C24 0.0200(8) 0.0156(7) 0.0150(7) 0.0011(6) 0.0029(7) 0.0028(7)
C14 0.0116(7) 0.0170(8) 0.0207(8) 0.0011(6) 0.0019(7) -0.0008(6)
C19 0.0159(8) 0.0154(8) 0.0211(8) -0.0004(6) -0.0007(7) -0.0023(7)
C2 0.0190(9) 0.0147(7) 0.0167(7) -0.0012(6) 0.0000(7) 0.0029(7)
C20 0.0206(9) 0.0136(7) 0.0190(8) -0.0013(6) -0.0036(7) -0.0017(7)
C6 0.0194(8) 0.0153(7) 0.0146(8) -0.0007(6) 0.0003(7) 0.0034(7)
C16 0.0154(8) 0.0118(7) 0.0137(7) 0.0001(6) 0.0005(6) 0.0007(6)
C21 0.0210(9) 0.0126(7) 0.0137(7) -0.0001(6) 0.0002(7) 0.0027(7)
C12 0.0207(8) 0.0258(9) 0.0209(8) -0.0018(7) -0.0060(7) -0.0028(7)
C4 0.0230(9) 0.0218(9) 0.0224(9) 0.0010(7) -0.0041(7) 0.0074(8)
C13 0.0155(9) 0.0270(9) 0.0198(8) 0.0026(7) -0.0053(7) 0.0006(7)
C3 0.0212(9) 0.0182(8) 0.0214(8) -0.0010(7) 0.0009(7) 0.0070(7)
C22 0.0249(9) 0.0125(8) 0.0350(10) -0.0060(7) 0.0038(9) 0.0035(7)
C23 0.0230(9) 0.0120(7) 0.0366(10) 0.0004(7) -0.0030(9) 0.0042(7)

loop_
_atom_type_symbol
_atom_type_description
_atom_type_scat_dispersion_real
_atom_type_scat_dispersion_imag
_atom_type_scat_source
C C 0.0181 0.0091 'International Tables Vol C Tables 4.2.6.8 and 6.1.1.4'
H H 0.0000 0.0000 'International Tables Vol C Tables 4.2.6.8 and 6.1.1.4'
O O 0.0492 0.0322 'International Tables Vol C Tables 4.2.6.8 and 6.1.1.4'

loop_
_geom_angle_atom_site_label_1
_geom_angle_atom_site_label_2
_geom_angle_atom_site_label_3
_geom_angle
_geom_angle_site_symmetry_1
_geom_angle_site_symmetry_3
_geom_angle_publ_flag
C11 O4 C13 106.55(13) . . ?
C23 O5 C21 108.29(13) . . ?
C21 O6 C22 106.22(13) . . ?
C12 O3 C11 109.25(13) . . ?
O2 C8 C9 134.87(15) . . ?
O2 C8 C7 132.72(15) . . ?
C9 C8 C7 92.17(12) . . ?
C14 C15 C16 111.48(14) . . ?
C10 C17 C16 116.11(13) . . ?
C18 C17 C10 115.80(13) . . ?
C18 C17 C16 110.96(13) . . ?
O4 C11 O3 105.33(13) . . ?
O4 C11 C10 108.03(13) . . ?
O4 C11 C14 110.48(14) . . ?
O3 C11 C10 110.51(13) . . ?
O3 C11 C14 108.45(13) . . ?
C14 C11 C10 113.72(14) . . ?
C17 C10 C11 107.86(14) . . ?
C17 C10 C9 115.70(13) . . ?
C17 C10 C7 128.27(13) . . ?
C11 C10 C9 106.72(13) . . ?
C11 C10 C7 108.66(13) . . ?
C9 C10 C7 86.86(12) . . ?
C4 C5 C6 111.15(15) . . ?
C19 C18 C17 110.97(13) . . ?
C8 C9 C10 87.77(12) . . ?
O1 C7 C8 117.44(14) . . ?
O1 C7 C10 119.34(14) . . ?
O1 C7 C1 107.56(13) . . ?
C8 C7 C10 84.71(11) . . ?
C8 C7 C1 107.25(13) . . ?
C1 C7 C10 118.69(13) . . ?
C2 C1 C7 111.17(13) . . ?
C6 C1 C7 112.67(13) . . ?
C6 C1 C2 108.76(14) . . ?
C11 C14 C15 110.02(14) . . ?
C20 C19 C18 111.06(14) . . ?
C3 C2 C1 111.68(14) . . ?
C21 C20 C19 110.78(14) . . ?
C5 C6 C1 112.20(14) . . ?
C15 C16 C17 110.13(14) . . ?
C15 C16 C21 108.84(13) . . ?
C24 C16 C15 108.28(14) . . ?
C24 C16 C17 113.79(13) . . ?
C24 C16 C21 108.80(13) . . ?
C21 C16 C17 106.90(13) . . ?
O5 C21 C20 107.64(14) . . ?
O5 C21 C16 110.14(13) . . ?
O6 C21 O5 106.17(13) . . ?
O6 C21 C20 110.34(14) . . ?
O6 C21 C16 108.71(13) . . ?
C20 C21 C16 113.57(13) . . ?
O3 C12 C13 102.62(14) . . ?
C3 C4 C5 110.65(15) . . ?
O4 C13 C12 102.25(14) . . ?
C4 C3 C2 112.27(15) . . ?
O6 C22 C23 102.14(14) . . ?
O5 C23 C22 103.07(15) . . ?

loop_
_geom_bond_atom_site_label_1
_geom_bond_atom_site_label_2
_geom_bond_distance
_geom_bond_site_symmetry_2
_geom_bond_publ_flag
O1 C7 1.412(2) . ?
O2 C8 1.205(2) . ?
O4 C11 1.4248(19) . ?
O4 C13 1.434(2) . ?
O5 C21 1.4432(19) . ?
O5 C23 1.427(2) . ?
O6 C21 1.429(2) . ?
O6 C22 1.433(2) . ?
O3 C11 1.4482(19) . ?
O3 C12 1.436(2) . ?
C8 C9 1.517(2) . ?
C8 C7 1.538(2) . ?
C15 C14 1.523(2) . ?
C15 C16 1.537(2) . ?
C17 C10 1.558(2) . ?
C17 C18 1.537(2) . ?
C17 C16 1.568(2) . ?
C11 C10 1.559(2) . ?
C11 C14 1.513(2) . ?
C10 C9 1.566(2) . ?
C10 C7 1.633(2) . ?
C5 C6 1.527(2) . ?
C5 C4 1.526(2) . ?
C18 C19 1.528(2) . ?
C7 C1 1.560(2) . ?
C1 C2 1.545(2) . ?
C1 C6 1.534(2) . ?
C24 C16 1.533(2) . ?
C19 C20 1.527(2) . ?
C2 C3 1.527(3) . ?
C20 C21 1.524(3) . ?
C16 C21 1.549(2) . ?
C12 C13 1.520(3) . ?
C4 C3 1.524(2) . ?
C22 C23 1.509(3) . ?
